data_1570794
loop_
_publ_author_name
'Hansen, Colin'
'Docherty, Scott R.'
'Cao, Weicheng'
'Yakimov, Alexander V.'
'Cop&#xe9;ret, Christophe'

_publ_section_title
;
 <sup>109</sup>Ag NMR chemical shift as a descriptor for Br&#xf8;nsted
 acidity from molecules to materials.
;
_journal_issue 8
_journal_name_full 'Chemical science'
_journal_page_first 3028
_journal_page_last 3032
_journal_paper_doi 10.1039/d3sc04067d
_journal_volume 15
_journal_year 2024
_chemical_formula_moiety 'C36 H49 Ag N2 O'
_chemical_formula_sum 'C36 H49 Ag N2 O'
_chemical_formula_weight 633.64
_chemical_name_common (SIMes)AgBHT
_chemical_name_systematic (SIMes)AgOAr
_chemical_properties_physical Air-sensitive,Moisture-sensitive,Heat-sensitive,Light-sensitive,Photo-sensitive
_space_group_crystal_system monoclinic
_space_group_IT_number 14
_space_group_name_Hall '-P 2ybc'
_space_group_name_H-M_alt 'P 1 21/c 1'
_atom_sites_solution_hydrogens geom
_atom_sites_solution_primary dual
_audit_block_doi 10.5517/ccdc.csd.cc2frzx3
_audit_creation_date 2023-04-19
_audit_creation_method
;
Olex2 1.5
(compiled 2023.03.06 svn.rbb2c1857 for OlexSys, GUI svn.r6748)
;
_audit_update_record
;
2023-04-19 deposited with the CCDC.	2024-01-17 downloaded from the CCDC.
;
_cell_angle_alpha 90
_cell_angle_beta 93.6160(10)
_cell_angle_gamma 90
_cell_formula_units_Z 4
_cell_length_a 10.6810(2)
_cell_length_b 13.7656(2)
_cell_length_c 22.8895(4)
_cell_measurement_reflns_used 74595
_cell_measurement_temperature 100.01(10)
_cell_measurement_theta_max 80.1450
_cell_measurement_theta_min 3.2830
_cell_volume 3358.75(10)
_computing_cell_refinement 'CrysAlisPro 1.171.41.121a (Rigaku OD, 2021)'
_computing_data_collection 'CrysAlisPro 1.171.41.121a (Rigaku OD, 2021)'
_computing_data_reduction 'CrysAlisPro 1.171.41.121a (Rigaku OD, 2021)'
_computing_molecular_graphics 'Olex2 1.5 (Dolomanov et al., 2009)'
_computing_publication_material 'Olex2 1.5 (Dolomanov et al., 2009)'
_computing_structure_refinement 'SHELXL 2018/3 (Sheldrick, 2015)'
_computing_structure_solution 'SHELXT 2018/2 (Sheldrick, 2018)'
_diffrn_ambient_environment N~2~
_diffrn_ambient_temperature 100.01(10)
_diffrn_detector 'Hybrid Pixel Array Detector'
_diffrn_detector_area_resol_mean 10.0000
_diffrn_detector_type HyPix
_diffrn_measured_fraction_theta_full 1.000
_diffrn_measured_fraction_theta_max 0.998
_diffrn_measurement_details
;
List of Runs (angles in degrees, time in seconds):

  # Type    Start    End  Width  t~exp~   \w     \q     \k     \f   Frames
#--------------------------------------------------------------------------
  1  \w    -49.00  22.00   0.50    0.19    --  -49.52  92.00 165.00  142
  2  \w    -17.00  71.00   0.50    0.19    --   49.52 -92.00  52.00  176
  3  \w   -145.00-120.00   0.50    0.74    --  -90.00 -92.00  52.00   50
  4  \w    -54.00 -29.00   0.50    0.74    --  -90.00  92.00 165.00   50
  5  \w     67.00  93.00   0.50    0.74    --  111.50 -92.00  52.00   52
  6  \w    120.00 157.00   0.50    0.74    --  111.50  92.00 165.00   74
  7  \w   -110.00 -60.00   0.50    0.19    --  -49.52 -77.00  60.00  100
  8  \w   -116.00 -39.00   0.50    0.19    --  -49.52 -77.00 120.00  154
  9  \w     29.00  80.00   0.50    0.19    --   49.52  77.00  90.00  102
 10  \w     90.00 118.00   0.50    0.19    --   49.52  57.00  60.00   56
 11  \w     39.00  75.00   0.50    0.19    --   49.52  57.00  60.00   72
 12  \w     42.00  78.00   0.50    0.19    --   49.52  38.00  60.00   72
 13  \w     66.00  92.00   0.50    0.19    --   49.52-125.00-120.00   52
 14  \w   -129.00-103.00   0.50    0.74    --  -90.00 -75.00 129.31   52
 15  \w   -102.00 -76.00   0.50    0.74    --  -90.00 -59.00 115.51   52
 16  \w    -99.00 -73.00   0.50    0.74    --  -90.00 -69.00  64.46   52
 17  \w   -160.00-103.00   0.50    0.74    --  -90.00 -77.00 150.00  114
 18  \w    -94.00 -69.00   0.50    0.74    --  -90.00 -77.00 150.00   50
 19  \w    -95.00 -70.00   0.50    0.74    --  -90.00 -75.00 129.31   50
 20  \w    -97.00 -72.00   0.50    0.74    --  -90.00 -72.00  35.59   50
 21  \w    -96.00 -70.00   0.50    0.74    --  -90.00 -75.00  98.28   52
 22  \w    -94.00 -69.00   0.50    0.74    --  -90.00 -77.00  60.00   50
 23  \w    -98.00 -72.00   0.50    0.74    --  -90.00 -72.00 102.69   52
 24  \w    -98.00 -71.00   0.50    0.74    --  -90.00 -73.00  61.61   54
 25  \w    -94.00 -69.00   0.50    0.74    --  -90.00 -77.00  72.55   50
 26  \w    -99.00 -74.00   0.50    0.74    --  -90.00 -65.00  38.19   50
 27  \w   -100.00 -73.00   0.50    0.74    --  -90.00 -76.00 128.55   54
 28  \w    -95.00 -70.00   0.50    0.74    --  -90.00 -76.00  83.11   50
 29  \w    -96.00 -71.00   0.50    0.74    --  -90.00 -72.00  45.01   50
 30  \w    -99.00 -73.00   0.50    0.74    --  -90.00 -77.00  30.00   52
 31  \w    -96.00 -70.00   0.50    0.74    --  -90.00 -76.00  93.33   52
 32  \w    -97.00 -72.00   0.50    0.74    --  -90.00 -70.00 113.41   50
 33  \w    -94.00 -69.00   0.50    0.74    --  -90.00 -77.00 120.00   50
 34  \w    -94.00 -69.00   0.50    0.74    --  -90.00 -77.00  90.00   50
 35  \w    -96.00 -71.00   0.50    0.74    --  -90.00 -73.00  89.99   50
 36  \w     92.00 125.00   0.50    0.74    --  111.50  77.00  60.00   66
 37  \w    103.00 176.00   0.50    0.74    --  111.50  45.00-180.00  146
 38  \w     98.00 133.00   0.50    0.74    --  111.50  61.00 150.00   70
 39  \w     62.00  99.00   0.50    0.74    --  111.50 -77.00 -60.00   74
 40  \w     98.00 123.00   0.50    0.74    --  111.50  61.00 -90.00   50
 41  \w    153.00 178.00   0.50    0.74    --  111.50  61.00  60.00   50
 42  \w     42.00 104.00   0.50    0.74    --  111.50 -77.00-150.00  124
 43  \w    108.00 133.00   0.50    0.74    --  111.50  30.00 150.00   50
 44  \w    128.00 162.00   0.50    0.74    --  111.50 125.00-150.00   68
 45  \w     97.00 138.00   0.50    0.74    --  111.50  61.00  60.00   82
 46  \w    153.00 178.00   0.50    0.74    --  111.50  77.00 120.00   50
 47  \w     91.00 127.00   0.50    0.74    --  111.50  77.00 120.00   72
 48  \w    142.00 168.00   0.50    0.74    --  111.50  61.00  90.00   52
 49  \w     41.00  66.00   0.50    0.74    --  111.50 -61.00 -30.00   50
 50  \w     41.00  70.00   0.50    0.74    --  111.50 -61.00 -60.00   58
 51  \w    153.00 178.00   0.50    0.74    --  111.50  45.00  30.00   50
 52  \w    108.00 143.00   0.50    0.74    --  111.50  45.00  30.00   70
 53  \w    107.00 168.00   0.50    0.74    --  111.50  61.00   0.00  122
 54  \w     49.00  75.00   0.50    0.74    --  111.50 -95.00 -90.00   52
 55  \w     78.00 105.00   0.50    0.74    --  111.50 -77.00  30.00   54
 56  \w    140.00 167.00   0.50    0.74    --  111.50  61.00 -30.00   54
 57  \w    116.00 142.00   0.50    0.74    --  111.50 125.00  60.00   52
 58  \w     41.00 104.00   0.50    0.74    --  111.50 -77.00 -30.00  126
 59  \w     95.00 120.00   0.50    0.74    --  111.50  70.00-149.64   50
 60  \w    147.00 177.00   0.50    0.74    --  111.50  30.00 150.00   60
 61  \w     54.00  96.00   0.50    0.74    --  111.50-125.00 -90.00   84
 62  \w    141.00 177.00   0.50    0.74    --  111.50  61.00 -90.00   72
 63  \w    137.00 162.00   0.50    0.74    --  111.50 105.00-160.44   50
 64  \w     42.00  69.00   0.50    0.74    --  111.50 -95.00-150.00   54
 65  \w     73.00 104.00   0.50    0.74    --  111.50 -95.00-150.00   62
 66  \w     66.00  99.00   0.50    0.74    --  111.50 -95.00 150.00   66
 67  \w     64.00  90.00   0.50    0.74    --  111.50 -77.00  90.00   52
 68  \w     95.00 120.00   0.50    0.74    --  111.50 125.00  30.00   50
 69  \w    104.00 133.00   0.50    0.74    --  111.50  30.00   0.00   58
 70  \w    146.00 173.00   0.50    0.74    --  111.50  61.00 -60.00   54
 71  \w     97.00 125.00   0.50    0.74    --  111.50  61.00  90.00   56
 72  \w    103.00 129.00   0.50    0.74    --  111.50  45.00 -30.00   52
 73  \w     47.00  96.00   0.50    0.74    --  111.50 -77.00-120.00   98
 74  \w     75.00 107.00   0.50    0.74    --  111.50-125.00  60.00   64
 75  \w     63.00 100.00   0.50    0.74    --  111.50 -77.00  60.00   74
 76  \w    127.00 158.00   0.50    0.74    --  111.50 125.00-120.00   62
 77  \w     86.00 111.00   0.50    0.74    --  111.50-125.00  90.00   50
 78  \w     43.00  68.00   0.50    0.74    --  111.50-125.00  60.00   50
 79  \w     41.00  68.00   0.50    0.74    --  111.50 -61.00  60.00   54
 80  \w    131.00 156.00   0.50    0.74    --  111.50  15.00 120.00   50
 81  \w    115.00 140.00   0.50    0.74    --  111.50  30.00  60.00   50
 82  \w     41.00  75.00   0.50    0.74    --  111.50-125.00  90.00   68
 83  \w     86.00 111.00   0.50    0.74    --  111.50-125.00-150.00   50
 84  \w     42.00  71.00   0.50    0.74    --  111.50-125.00-150.00   58
 85  \w     92.00 119.00   0.50    0.74    --  111.50  77.00  90.00   54
 86  \w     48.00 102.00   0.50    0.74    --  111.50 -77.00 150.00  108
 87  \w    142.00 175.00   0.50    0.74    --  111.50  77.00  30.00   66
 88  \w     99.00 147.00   0.50    0.74    --  111.50  61.00  30.00   96
 89  \w     73.00 104.00   0.50    0.74    --  111.50 -95.00 -60.00   62
 90  \w     42.00 110.00   0.50    0.74    --  111.50-125.00 -30.00  136
 91  \w    109.00 134.00   0.50    0.74    --  111.50  30.00-120.00   50
 92  \w    150.00 175.00   0.50    0.74    --  111.50  30.00-120.00   50
 93  \w    107.00 138.00   0.50    0.74    --  111.50  78.00 110.21   62
 94  \w    134.00 159.00   0.50    0.74    --  111.50  30.00   0.00   50
 95  \w    134.00 160.00   0.50    0.74    --  111.50  30.00  30.00   52
 96  \w    123.00 149.00   0.50    0.74    --  111.50  45.00 -60.00   52
 97  \w    123.00 167.00   0.50    0.74    --  111.50  45.00  60.00   88
 98  \w     91.00 117.00   0.50    0.74    --  111.50  77.00 150.00   52
 99  \w    111.00 164.00   0.50    0.74    --  111.50  30.00 120.00  106
100  \w     52.00  77.00   0.50    0.74    --  111.50 -85.00-177.08   50
101  \w     87.00 112.00   0.50    0.74    --  111.50 -85.00-177.08   50
102  \w    110.00 157.00   0.50    0.74    --  111.50   0.00  90.00   94
103  \w     94.00 123.00   0.50    0.74    --  111.50  77.00  30.00   58
104  \w     57.00  83.00   0.50    0.74    --  111.50 -95.00  90.00   52
105  \w     99.00 124.00   0.50    0.74    --  111.50  61.00-120.00   50
106  \w     99.00 134.00   0.50    0.74    --  111.50  61.00 -30.00   70
107  \w    153.00 178.00   0.50    0.74    --  111.50  30.00-150.00   50
108  \w    130.00 155.00   0.50    0.74    --  111.50 125.00 -60.00   50
109  \w    121.00 147.00   0.50    0.74    --  111.50  30.00-150.00   52
110  \w    151.00 178.00   0.50    0.74    --  111.50 125.00  60.00   54
111  \w    106.00 131.00   0.50    0.74    --  111.50 125.00  90.00   50
112  \w    141.00 166.00   0.50    0.74    --  111.50 125.00 150.00   50
113  \w     86.00 111.00   0.50    0.74    --  111.50-125.00  30.00   50
114  \w     99.00 124.00   0.50    0.74    --  111.50  77.00 -60.00   50
115  \w     46.00  77.00   0.50    0.74    --  111.50-125.00 -60.00   62
116  \w    121.00 147.00   0.50    0.74    --  111.50 132.00  50.11   52
117  \w     41.00  67.00   0.50    0.74    --  111.50 -95.00 120.00   52
118  \w    133.00 173.00   0.50    0.74    --  111.50 125.00  30.00   80
119  \w    137.00 174.00   0.50    0.74    --  111.50  77.00  60.00   74
120  \w     46.00  71.00   0.50    0.74    --  111.50 -61.00  30.00   50
121  \w     98.00 125.00   0.50    0.74    --  111.50  61.00 120.00   54
122  \w     41.00  66.00   0.50    0.74    --  111.50 -61.00-150.00   50
123  \w     43.00  69.00   0.50    0.74    --  111.50 -61.00 -90.00   52
;
_diffrn_measurement_device 'four-circle diffractometer'
_diffrn_measurement_device_type 'XtaLAB Synergy, Dualflex, HyPix'
_diffrn_measurement_method '\w scans'
_diffrn_orient_matrix_type 'CrysAlisPro convention (1999,Acta A55,543-557)'
_diffrn_orient_matrix_UB_11 -0.1347089000
_diffrn_orient_matrix_UB_12 -0.0014919000
_diffrn_orient_matrix_UB_13 0.0204782000
_diffrn_orient_matrix_UB_21 -0.0469396000
_diffrn_orient_matrix_UB_22 -0.0467011000
_diffrn_orient_matrix_UB_23 -0.0584822000
_diffrn_orient_matrix_UB_31 0.0235538000
_diffrn_orient_matrix_UB_32 -0.1016614000
_diffrn_orient_matrix_UB_33 0.0265823000
_diffrn_radiation_monochromator mirror
_diffrn_radiation_probe x-ray
_diffrn_radiation_type 'Cu K\a'
_diffrn_radiation_wavelength 1.54184
_diffrn_reflns_av_R_equivalents 0.0344
_diffrn_reflns_av_unetI/netI 0.0144
_diffrn_reflns_Laue_measured_fraction_full 1.000
_diffrn_reflns_Laue_measured_fraction_max 0.998
_diffrn_reflns_limit_h_max 13
_diffrn_reflns_limit_h_min -13
_diffrn_reflns_limit_k_max 16
_diffrn_reflns_limit_k_min -17
_diffrn_reflns_limit_l_max 29
_diffrn_reflns_limit_l_min -29
_diffrn_reflns_number 97033
_diffrn_reflns_point_group_measured_fraction_full 1.000
_diffrn_reflns_point_group_measured_fraction_max 0.998
_diffrn_reflns_theta_full 67.684
_diffrn_reflns_theta_max 80.554
_diffrn_reflns_theta_min 3.749
_diffrn_source 'micro-focus sealed X-ray tube'
_diffrn_source_type 'PhotonJet (Cu) X-ray Source'
_exptl_absorpt_coefficient_mu 5.016
_exptl_absorpt_correction_T_max 1.00000
_exptl_absorpt_correction_T_min 0.76169
_exptl_absorpt_correction_type multi-scan
_exptl_absorpt_process_details
;
CrysAlisPro 1.171.41.121a (Rigaku Oxford Diffraction, 2021)
Empirical absorption correction using spherical harmonics,
implemented in SCALE3 ABSPACK scaling algorithm.
;
_exptl_crystal_colour 'clear light colourless'
_exptl_crystal_colour_lustre clear
_exptl_crystal_colour_modifier light
_exptl_crystal_colour_primary colourless
_exptl_crystal_density_diffrn 1.253
_exptl_crystal_description block
_exptl_crystal_F_000 1336
_exptl_crystal_preparation 'Prepared from SIMesAgMes and HOAr'
_exptl_crystal_recrystallization_method 'Re-crystallisation from solvent: Et2O'
_exptl_crystal_size_max 0.2
_exptl_crystal_size_mid 0.1
_exptl_crystal_size_min 0.1
_refine_diff_density_max 0.497
_refine_diff_density_min -0.510
_refine_diff_density_rms 0.070
_refine_ls_extinction_coef 0.00039(4)
_refine_ls_extinction_expression Fc^*^=kFc[1+0.001xFc^2^\l^3^/sin(2\q)]^-1/4^
_refine_ls_extinction_method 'SHELXL-2018/3 (Sheldrick 2018)'
_refine_ls_goodness_of_fit_ref 1.146
_refine_ls_hydrogen_treatment constr
_refine_ls_matrix_type full
_refine_ls_number_parameters 375
_refine_ls_number_reflns 7368
_refine_ls_number_restraints 0
_refine_ls_restrained_S_all 1.146
_refine_ls_R_factor_all 0.0266
_refine_ls_R_factor_gt 0.0262
_refine_ls_shift/su_max 0.006
_refine_ls_shift/su_mean 0.000
_refine_ls_structure_factor_coef Fsqd
_refine_ls_weighting_details 'w=1/[\s^2^(Fo^2^)+(0.0381P)^2^+2.2609P] where P=(Fo^2^+2Fc^2^)/3'
_refine_ls_weighting_scheme calc
_refine_ls_wR_factor_gt 0.0737
_refine_ls_wR_factor_ref 0.0740
_reflns_Friedel_coverage 0.000
_reflns_number_gt 7222
_reflns_number_total 7368
_reflns_threshold_expression 'I > 2\s(I)'
_cod_data_source_file d3sc04067d2.cif
_cod_data_source_block exp_1299_auto
_cod_depositor_comments 'Adding full bibliography for 1570794--1570800.cif.'
_cod_database_code 1570794
_shelx_shelxl_version_number 2018/3
_chemical_oxdiff_formula 'Ag C H N O'
_chemical_oxdiff_usercomment 'red bloc'
_shelx_space_group_comment
;
The symmetry employed for this shelxl refinement is uniquely defined
by the following loop, which should always be used as a source of
symmetry information in preference to the above space-group names.
They are only intended as comments.
;
_shelx_estimated_absorpt_t_max 0.634
_shelx_estimated_absorpt_t_min 0.434
_olex2_refinement_description
;
1. Fixed Uiso
 At 1.2 times of:
  All C(H) groups, All C(H,H) groups
 At 1.5 times of:
  All C(H,H,H) groups
2.a Secondary CH2 refined with riding coordinates:
 C2(H2A,H2B), C3(H3A,H3B)
2.b Aromatic/amide H refined with riding coordinates:
 C32(H32), C8(H8), C21(H21), C6(H6), C23(H23), C30(H30)
2.c Idealised Me refined as rotating group:
 C34(H34A,H34B,H34C), C11(H11A,H11B,H11C), C26(H26A,H26B,H26C), C12(H12A,H12B,
 H12C), C14(H14A,H14B,H14C), C13(H13A,H13B,H13C), C25(H25A,H25B,H25C), C16(H16A,
 H16B,H16C), C35(H35A,H35B,H35C), C17(H17A,H17B,H17C), C36(H36A,H36B,H36C),
 C18(H18A,H18B,H18C), C27(H27A,H27B,H27C)
;
_olex2_exptl_crystal_mounting_method 'XRD oil and Kapton'
_olex2_submission_original_sample_id CH129
_olex2_submission_special_instructions 'No special instructions were received'
_oxdiff_exptl_absorpt_empirical_details
;
Empirical correction (ABSPACK) includes:
- Absorption correction using spherical harmonics
- Frame scaling
;
_oxdiff_exptl_absorpt_empirical_full_max 1.464
_oxdiff_exptl_absorpt_empirical_full_min 0.689

loop_
_space_group_symop_operation_xyz
'x, y, z'
'-x, y+1/2, -z+1/2'
'-x, -y, -z'
'x, -y-1/2, z-1/2'

loop_
_atom_site_label
_atom_site_type_symbol
_atom_site_fract_x
_atom_site_fract_y
_atom_site_fract_z
_atom_site_U_iso_or_equiv
_atom_site_adp_type
_atom_site_occupancy
_atom_site_site_symmetry_order
_atom_site_calc_flag
_atom_site_refinement_flags_posn
_atom_site_refinement_flags_adp
_atom_site_refinement_flags_occupancy
_atom_site_disorder_assembly
_atom_site_disorder_group
Ag1 Ag 0.72568(2) 0.36906(2) 0.75125(2) 0.01955(6) Uani 1 1 d . . . . .
O1 O 0.86331(11) 0.45523(9) 0.78928(5) 0.0214(2) Uani 1 1 d . . . . .
N2 N 0.59151(14) 0.24301(12) 0.65882(6) 0.0230(3) Uani 1 1 d . . . . .
N1 N 0.50708(14) 0.22958(12) 0.74189(6) 0.0238(3) Uani 1 1 d . . . . .
C1 C 0.59690(16) 0.27383(13) 0.71407(7) 0.0215(3) Uani 1 1 d . . . . .
C4 C 0.86394(15) 0.54323(12) 0.81230(7) 0.0190(3) Uani 1 1 d . . . . .
C33 C 0.76854(16) 0.22414(13) 0.59782(7) 0.0222(3) Uani 1 1 d . . . . .
C20 C 0.54921(16) 0.18374(13) 0.84408(8) 0.0227(3) Uani 1 1 d . . . . .
C28 C 0.66711(16) 0.27929(14) 0.61402(7) 0.0223(3) Uani 1 1 d . . . . .
C5 C 0.89850(16) 0.62496(12) 0.77864(8) 0.0205(3) Uani 1 1 d . . . . .
C32 C 0.83864(17) 0.25969(14) 0.55316(8) 0.0255(4) Uani 1 1 d . . . . .
H32 H 0.907867 0.222904 0.541286 0.031 Uiso 1 1 calc R U . . .
C8 C 0.83867(16) 0.65206(13) 0.89444(8) 0.0216(3) Uani 1 1 d . . . . .
H8 H 0.818781 0.661507 0.933911 0.026 Uiso 1 1 calc R U . . .
C34 C 0.80312(19) 0.12946(14) 0.62751(9) 0.0286(4) Uani 1 1 d . . . . .
H34A H 0.799563 0.136904 0.669955 0.043 Uiso 1 1 calc R U . . .
H34B H 0.888302 0.110961 0.618373 0.043 Uiso 1 1 calc R U . . .
H34C H 0.744012 0.078870 0.613540 0.043 Uiso 1 1 calc R U . . .
C9 C 0.83785(15) 0.55761(13) 0.87223(7) 0.0202(3) Uani 1 1 d . . . . .
C2 C 0.43483(17) 0.15807(15) 0.70488(8) 0.0265(4) Uani 1 1 d . . . . .
H2A H 0.343638 0.171328 0.704031 0.032 Uiso 1 1 calc R U . . .
H2B H 0.450952 0.090805 0.718686 0.032 Uiso 1 1 calc R U . . .
C21 C 0.51999(18) 0.19263(14) 0.90216(8) 0.0270(4) Uani 1 1 d . . . . .
H21 H 0.563699 0.153837 0.931081 0.032 Uiso 1 1 calc R U . . .
C11 C 0.82008(19) 0.57878(15) 0.67558(8) 0.0289(4) Uani 1 1 d . . . . .
H11A H 0.844196 0.572908 0.635131 0.043 Uiso 1 1 calc R U . . .
H11B H 0.752424 0.626577 0.677373 0.043 Uiso 1 1 calc R U . . .
H11C H 0.791034 0.515632 0.689143 0.043 Uiso 1 1 calc R U . . .
C7 C 0.86723(16) 0.73288(13) 0.86146(8) 0.0227(3) Uani 1 1 d . . . . .
C6 C 0.89972(16) 0.71715(13) 0.80417(8) 0.0223(3) Uani 1 1 d . . . . .
H6 H 0.923619 0.771244 0.781625 0.027 Uiso 1 1 calc R U . . .
C19 C 0.48419(16) 0.24205(13) 0.80252(7) 0.0221(3) Uani 1 1 d . . . . .
C10 C 0.93406(17) 0.61213(13) 0.71502(8) 0.0237(3) Uani 1 1 d . . . . .
C24 C 0.39517(17) 0.30970(13) 0.81809(8) 0.0251(4) Uani 1 1 d . . . . .
C26 C 0.65194(19) 0.11668(15) 0.82736(9) 0.0306(4) Uani 1 1 d . . . . .
H26A H 0.724802 0.155001 0.817231 0.046 Uiso 1 1 calc R U . . .
H26B H 0.622103 0.077464 0.793561 0.046 Uiso 1 1 calc R U . . .
H26C H 0.675952 0.073824 0.860372 0.046 Uiso 1 1 calc R U . . .
C29 C 0.63597(19) 0.36814(13) 0.58771(9) 0.0265(4) Uani 1 1 d . . . . .
C31 C 0.80999(19) 0.34748(15) 0.52554(8) 0.0275(4) Uani 1 1 d . . . . .
C12 C 1.04150(18) 0.53803(14) 0.71208(9) 0.0295(4) Uani 1 1 d . . . . .
H12A H 1.013432 0.474543 0.725546 0.044 Uiso 1 1 calc R U . . .
H12B H 1.113764 0.559803 0.737210 0.044 Uiso 1 1 calc R U . . .
H12C H 1.065685 0.532602 0.671613 0.044 Uiso 1 1 calc R U . . .
C3 C 0.48652(19) 0.17512(17) 0.64493(9) 0.0333(4) Uani 1 1 d . . . . .
H3A H 0.516554 0.113780 0.628088 0.040 Uiso 1 1 calc R U . . .
H3B H 0.422422 0.204605 0.617259 0.040 Uiso 1 1 calc R U . . .
C22 C 0.4286(2) 0.25670(15) 0.91899(8) 0.0311(4) Uani 1 1 d . . . . .
C23 C 0.36812(19) 0.31516(15) 0.87662(9) 0.0295(4) Uani 1 1 d . . . . .
H23 H 0.306592 0.360081 0.887918 0.035 Uiso 1 1 calc R U . . .
C30 C 0.70921(19) 0.40096(15) 0.54348(8) 0.0290(4) Uani 1 1 d . . . . .
H30 H 0.689655 0.461467 0.525140 0.035 Uiso 1 1 calc R U . . .
C15 C 0.8101(2) 0.47131(13) 0.91199(8) 0.0277(4) Uani 1 1 d . . . . .
C14 C 0.86525(19) 0.83412(14) 0.88693(9) 0.0286(4) Uani 1 1 d . . . . .
H14A H 0.948524 0.863571 0.885450 0.043 Uiso 1 1 calc R U . . .
H14B H 0.842453 0.830705 0.927687 0.043 Uiso 1 1 calc R U . . .
H14C H 0.803498 0.873732 0.864174 0.043 Uiso 1 1 calc R U . . .
C13 C 0.9802(2) 0.70749(15) 0.68886(9) 0.0323(4) Uani 1 1 d . . . . .
H13A H 1.004112 0.695837 0.648828 0.048 Uiso 1 1 calc R U . . .
H13B H 1.052973 0.731538 0.712792 0.048 Uiso 1 1 calc R U . . .
H13C H 0.912856 0.755919 0.688291 0.048 Uiso 1 1 calc R U . . .
C25 C 0.3314(2) 0.37651(15) 0.77322(10) 0.0334(4) Uani 1 1 d . . . . .
H25A H 0.393640 0.420457 0.757868 0.050 Uiso 1 1 calc R U . . .
H25B H 0.267039 0.414596 0.791554 0.050 Uiso 1 1 calc R U . . .
H25C H 0.292202 0.337879 0.741087 0.050 Uiso 1 1 calc R U . . .
C16 C 0.8063(2) 0.50165(15) 0.97649(8) 0.0369(5) Uani 1 1 d . . . . .
H16A H 0.885194 0.533861 0.989177 0.055 Uiso 1 1 calc R U . . .
H16B H 0.795047 0.443915 1.000653 0.055 Uiso 1 1 calc R U . . .
H16C H 0.736210 0.546512 0.980747 0.055 Uiso 1 1 calc R U . . .
C35 C 0.5274(2) 0.42783(17) 0.60630(10) 0.0382(5) Uani 1 1 d . . . . .
H35A H 0.550860 0.460014 0.643579 0.057 Uiso 1 1 calc R U . . .
H35B H 0.455010 0.385419 0.611039 0.057 Uiso 1 1 calc R U . . .
H35C H 0.505470 0.476943 0.576381 0.057 Uiso 1 1 calc R U . . .
C17 C 0.6809(2) 0.42768(18) 0.89453(10) 0.0427(5) Uani 1 1 d . . . . .
H17A H 0.615578 0.475796 0.900982 0.064 Uiso 1 1 calc R U . . .
H17B H 0.667454 0.369945 0.918391 0.064 Uiso 1 1 calc R U . . .
H17C H 0.677194 0.409436 0.853076 0.064 Uiso 1 1 calc R U . . .
C36 C 0.8866(2) 0.38357(18) 0.47654(10) 0.0389(5) Uani 1 1 d . . . . .
H36A H 0.861497 0.348616 0.440376 0.058 Uiso 1 1 calc R U . . .
H36B H 0.975822 0.372190 0.486782 0.058 Uiso 1 1 calc R U . . .
H36C H 0.871939 0.453286 0.470720 0.058 Uiso 1 1 calc R U . . .
C18 C 0.9134(3) 0.39417(17) 0.90940(10) 0.0452(6) Uani 1 1 d . . . . .
H18A H 0.915510 0.369685 0.869277 0.068 Uiso 1 1 calc R U . . .
H18B H 0.895890 0.340402 0.935741 0.068 Uiso 1 1 calc R U . . .
H18C H 0.994684 0.423187 0.921541 0.068 Uiso 1 1 calc R U . . .
C27 C 0.3988(3) 0.2633(2) 0.98234(10) 0.0541(7) Uani 1 1 d . . . . .
H27A H 0.427380 0.204037 1.002871 0.081 Uiso 1 1 calc R U . . .
H27B H 0.308017 0.270313 0.984884 0.081 Uiso 1 1 calc R U . . .
H27C H 0.441624 0.319672 1.000456 0.081 Uiso 1 1 calc R U . . .

loop_
_atom_site_aniso_label
_atom_site_aniso_U_11
_atom_site_aniso_U_22
_atom_site_aniso_U_33
_atom_site_aniso_U_23
_atom_site_aniso_U_13
_atom_site_aniso_U_12
Ag1 0.01894(8) 0.02137(8) 0.01833(8) -0.00244(4) 0.00100(5) -0.00484(4)
O1 0.0201(6) 0.0196(6) 0.0244(6) -0.0044(5) -0.0003(5) -0.0041(4)
N2 0.0193(7) 0.0311(8) 0.0188(7) -0.0059(6) 0.0026(5) -0.0080(6)
N1 0.0199(7) 0.0318(8) 0.0201(7) -0.0068(6) 0.0033(5) -0.0104(6)
C1 0.0186(8) 0.0249(8) 0.0211(8) -0.0037(6) 0.0016(6) -0.0042(6)
C4 0.0137(7) 0.0208(8) 0.0220(8) -0.0026(6) -0.0020(6) -0.0009(6)
C33 0.0192(8) 0.0282(9) 0.0189(8) -0.0025(6) -0.0020(6) -0.0035(7)
C20 0.0182(7) 0.0237(8) 0.0264(8) -0.0031(7) 0.0036(6) -0.0033(6)
C28 0.0190(8) 0.0300(9) 0.0181(7) -0.0027(6) 0.0021(6) -0.0057(7)
C5 0.0140(7) 0.0238(8) 0.0237(8) -0.0009(6) 0.0016(6) -0.0007(6)
C32 0.0207(8) 0.0334(10) 0.0227(8) -0.0050(7) 0.0037(6) -0.0032(7)
C8 0.0188(8) 0.0239(8) 0.0220(8) -0.0022(7) 0.0002(6) 0.0009(6)
C34 0.0249(9) 0.0334(10) 0.0276(10) 0.0020(7) 0.0030(7) 0.0023(7)
C9 0.0162(7) 0.0217(8) 0.0224(8) -0.0006(6) -0.0008(6) 0.0001(6)
C2 0.0205(8) 0.0348(10) 0.0244(9) -0.0073(8) 0.0020(7) -0.0112(7)
C21 0.0291(9) 0.0276(9) 0.0240(9) 0.0021(7) 0.0004(7) 0.0003(7)
C11 0.0324(10) 0.0319(10) 0.0222(8) 0.0023(7) 0.0014(7) -0.0049(8)
C7 0.0184(8) 0.0215(8) 0.0283(9) -0.0026(7) 0.0011(6) -0.0001(6)
C6 0.0184(8) 0.0196(8) 0.0291(9) 0.0009(7) 0.0033(6) -0.0011(6)
C19 0.0202(8) 0.0268(9) 0.0194(8) -0.0030(6) 0.0028(6) -0.0052(6)
C10 0.0232(8) 0.0238(8) 0.0249(9) -0.0007(7) 0.0073(7) -0.0020(7)
C24 0.0243(8) 0.0251(8) 0.0259(9) -0.0015(7) 0.0009(7) -0.0034(7)
C26 0.0219(9) 0.0362(10) 0.0341(10) -0.0036(8) 0.0042(8) 0.0029(8)
C29 0.0251(9) 0.0311(10) 0.0231(9) -0.0043(7) -0.0007(7) -0.0004(7)
C31 0.0294(9) 0.0352(10) 0.0181(8) -0.0012(7) 0.0025(7) -0.0096(8)
C12 0.0256(9) 0.0293(9) 0.0345(10) -0.0035(8) 0.0105(7) -0.0006(7)
C3 0.0251(9) 0.0496(12) 0.0256(9) -0.0118(8) 0.0059(7) -0.0184(9)
C22 0.0381(10) 0.0324(10) 0.0238(9) -0.0012(7) 0.0100(8) 0.0027(8)
C23 0.0309(9) 0.0298(9) 0.0283(9) -0.0034(7) 0.0072(7) 0.0051(8)
C30 0.0335(10) 0.0281(9) 0.0251(9) 0.0011(7) -0.0012(7) -0.0033(8)
C15 0.0408(11) 0.0220(8) 0.0203(8) 0.0006(7) 0.0028(7) 0.0009(8)
C14 0.0316(10) 0.0228(9) 0.0316(9) -0.0035(7) 0.0039(8) 0.0000(7)
C13 0.0380(11) 0.0296(10) 0.0308(10) 0.0008(8) 0.0141(8) -0.0051(8)
C25 0.0387(11) 0.0303(10) 0.0306(10) 0.0017(8) -0.0033(9) 0.0030(8)
C16 0.0621(14) 0.0276(10) 0.0212(9) 0.0018(7) 0.0043(9) 0.0069(9)
C35 0.0349(11) 0.0388(11) 0.0412(11) -0.0022(9) 0.0044(9) 0.0096(9)
C17 0.0562(14) 0.0384(12) 0.0351(11) -0.0026(9) 0.0144(10) -0.0235(11)
C36 0.0434(12) 0.0463(12) 0.0280(10) 0.0043(9) 0.0107(9) -0.0113(10)
C18 0.0776(18) 0.0298(10) 0.0281(10) 0.0026(9) 0.0030(11) 0.0230(12)
C27 0.0754(19) 0.0618(16) 0.0270(11) 0.0033(10) 0.0183(11) 0.0230(14)

loop_
_atom_type_symbol
_atom_type_description
_atom_type_scat_dispersion_real
_atom_type_scat_dispersion_imag
_atom_type_scat_source
C C 0.0181 0.0091 'International Tables Vol C Tables 4.2.6.8 and 6.1.1.4'
H H 0.0000 0.0000 'International Tables Vol C Tables 4.2.6.8 and 6.1.1.4'
Ag Ag 0.1306 4.2820 'International Tables Vol C Tables 4.2.6.8 and 6.1.1.4'
N N 0.0311 0.0180 'International Tables Vol C Tables 4.2.6.8 and 6.1.1.4'
O O 0.0492 0.0322 'International Tables Vol C Tables 4.2.6.8 and 6.1.1.4'

loop_
_citation_id
_citation_doi
_citation_year
1 10.26434/chemrxiv-2023-cxlm1-v2 2023

loop_
_geom_angle_atom_site_label_1
_geom_angle_atom_site_label_2
_geom_angle_atom_site_label_3
_geom_angle
_geom_angle_site_symmetry_1
_geom_angle_site_symmetry_3
_geom_angle_publ_flag
O1 Ag1 C1 175.60(6) . . ?
C4 O1 Ag1 133.52(11) . . ?
C1 N2 C28 125.13(15) . . ?
C1 N2 C3 113.09(14) . . ?
C28 N2 C3 121.32(14) . . ?
C1 N1 C2 113.26(14) . . ?
C1 N1 C19 125.42(15) . . ?
C19 N1 C2 121.18(14) . . ?
N2 C1 Ag1 125.93(13) . . ?
N2 C1 N1 108.60(15) . . ?
N1 C1 Ag1 125.43(12) . . ?
O1 C4 C5 120.20(15) . . ?
O1 C4 C9 120.87(15) . . ?
C5 C4 C9 118.81(15) . . ?
C28 C33 C32 117.85(17) . . ?
C28 C33 C34 121.66(16) . . ?
C32 C33 C34 120.50(17) . . ?
C21 C20 C19 117.98(16) . . ?
C21 C20 C26 120.64(17) . . ?
C19 C20 C26 121.32(17) . . ?
C33 C28 N2 118.90(16) . . ?
C33 C28 C29 122.12(17) . . ?
C29 C28 N2 118.98(16) . . ?
C4 C5 C10 120.60(15) . . ?
C6 C5 C4 119.13(16) . . ?
C6 C5 C10 120.27(16) . . ?
C33 C32 H32 119.1 . . ?
C31 C32 C33 121.76(18) . . ?
C31 C32 H32 119.1 . . ?
C9 C8 H8 118.5 . . ?
C7 C8 H8 118.5 . . ?
C7 C8 C9 123.00(16) . . ?
C33 C34 H34A 109.5 . . ?
C33 C34 H34B 109.5 . . ?
C33 C34 H34C 109.5 . . ?
H34A C34 H34B 109.5 . . ?
H34A C34 H34C 109.5 . . ?
H34B C34 H34C 109.5 . . ?
C4 C9 C15 121.16(15) . . ?
C8 C9 C4 118.74(16) . . ?
C8 C9 C15 120.10(15) . . ?
N1 C2 H2A 111.4 . . ?
N1 C2 H2B 111.4 . . ?
N1 C2 C3 101.91(14) . . ?
H2A C2 H2B 109.3 . . ?
C3 C2 H2A 111.4 . . ?
C3 C2 H2B 111.4 . . ?
C20 C21 H21 119.1 . . ?
C22 C21 C20 121.72(18) . . ?
C22 C21 H21 119.1 . . ?
H11A C11 H11B 109.5 . . ?
H11A C11 H11C 109.5 . . ?
H11B C11 H11C 109.5 . . ?
C10 C11 H11A 109.5 . . ?
C10 C11 H11B 109.5 . . ?
C10 C11 H11C 109.5 . . ?
C8 C7 C6 117.58(16) . . ?
C8 C7 C14 121.33(16) . . ?
C6 C7 C14 121.08(16) . . ?
C5 C6 H6 118.7 . . ?
C7 C6 C5 122.56(16) . . ?
C7 C6 H6 118.7 . . ?
C20 C19 N1 118.86(16) . . ?
C24 C19 N1 119.22(16) . . ?
C24 C19 C20 121.89(16) . . ?
C5 C10 C11 110.86(15) . . ?
C5 C10 C12 110.27(15) . . ?
C11 C10 C12 109.93(16) . . ?
C13 C10 C5 112.03(15) . . ?
C13 C10 C11 106.71(16) . . ?
C13 C10 C12 106.90(15) . . ?
C19 C24 C25 121.29(17) . . ?
C23 C24 C19 117.99(17) . . ?
C23 C24 C25 120.71(18) . . ?
C20 C26 H26A 109.5 . . ?
C20 C26 H26B 109.5 . . ?
C20 C26 H26C 109.5 . . ?
H26A C26 H26B 109.5 . . ?
H26A C26 H26C 109.5 . . ?
H26B C26 H26C 109.5 . . ?
C28 C29 C35 121.61(18) . . ?
C30 C29 C28 117.95(18) . . ?
C30 C29 C35 120.44(18) . . ?
C32 C31 C36 120.61(19) . . ?
C30 C31 C32 118.66(17) . . ?
C30 C31 C36 120.72(19) . . ?
C10 C12 H12A 109.5 . . ?
C10 C12 H12B 109.5 . . ?
C10 C12 H12C 109.5 . . ?
H12A C12 H12B 109.5 . . ?
H12A C12 H12C 109.5 . . ?
H12B C12 H12C 109.5 . . ?
N2 C3 C2 102.47(14) . . ?
N2 C3 H3A 111.3 . . ?
N2 C3 H3B 111.3 . . ?
C2 C3 H3A 111.3 . . ?
C2 C3 H3B 111.3 . . ?
H3A C3 H3B 109.2 . . ?
C21 C22 C23 118.62(17) . . ?
C21 C22 C27 120.03(19) . . ?
C23 C22 C27 121.34(19) . . ?
C24 C23 H23 119.1 . . ?
C22 C23 C24 121.73(18) . . ?
C22 C23 H23 119.1 . . ?
C29 C30 H30 119.2 . . ?
C31 C30 C29 121.65(18) . . ?
C31 C30 H30 119.2 . . ?
C9 C15 C16 112.12(15) . . ?
C17 C15 C9 110.63(16) . . ?
C17 C15 C16 106.19(18) . . ?
C17 C15 C18 110.85(19) . . ?
C18 C15 C9 110.23(17) . . ?
C18 C15 C16 106.71(17) . . ?
C7 C14 H14A 109.5 . . ?
C7 C14 H14B 109.5 . . ?
C7 C14 H14C 109.5 . . ?
H14A C14 H14B 109.5 . . ?
H14A C14 H14C 109.5 . . ?
H14B C14 H14C 109.5 . . ?
C10 C13 H13A 109.5 . . ?
C10 C13 H13B 109.5 . . ?
C10 C13 H13C 109.5 . . ?
H13A C13 H13B 109.5 . . ?
H13A C13 H13C 109.5 . . ?
H13B C13 H13C 109.5 . . ?
C24 C25 H25A 109.5 . . ?
C24 C25 H25B 109.5 . . ?
C24 C25 H25C 109.5 . . ?
H25A C25 H25B 109.5 . . ?
H25A C25 H25C 109.5 . . ?
H25B C25 H25C 109.5 . . ?
C15 C16 H16A 109.5 . . ?
C15 C16 H16B 109.5 . . ?
C15 C16 H16C 109.5 . . ?
H16A C16 H16B 109.5 . . ?
H16A C16 H16C 109.5 . . ?
H16B C16 H16C 109.5 . . ?
C29 C35 H35A 109.5 . . ?
C29 C35 H35B 109.5 . . ?
C29 C35 H35C 109.5 . . ?
H35A C35 H35B 109.5 . . ?
H35A C35 H35C 109.5 . . ?
H35B C35 H35C 109.5 . . ?
C15 C17 H17A 109.5 . . ?
C15 C17 H17B 109.5 . . ?
C15 C17 H17C 109.5 . . ?
H17A C17 H17B 109.5 . . ?
H17A C17 H17C 109.5 . . ?
H17B C17 H17C 109.5 . . ?
C31 C36 H36A 109.5 . . ?
C31 C36 H36B 109.5 . . ?
C31 C36 H36C 109.5 . . ?
H36A C36 H36B 109.5 . . ?
H36A C36 H36C 109.5 . . ?
H36B C36 H36C 109.5 . . ?
C15 C18 H18A 109.5 . . ?
C15 C18 H18B 109.5 . . ?
C15 C18 H18C 109.5 . . ?
H18A C18 H18B 109.5 . . ?
H18A C18 H18C 109.5 . . ?
H18B C18 H18C 109.5 . . ?
C22 C27 H27A 109.5 . . ?
C22 C27 H27B 109.5 . . ?
C22 C27 H27C 109.5 . . ?
H27A C27 H27B 109.5 . . ?
H27A C27 H27C 109.5 . . ?
H27B C27 H27C 109.5 . . ?

loop_
_geom_bond_atom_site_label_1
_geom_bond_atom_site_label_2
_geom_bond_distance
_geom_bond_site_symmetry_2
_geom_bond_publ_flag
Ag1 O1 2.0406(12) . ?
Ag1 C1 2.0463(17) . ?
O1 C4 1.321(2) . ?
N2 C1 1.332(2) . ?
N2 C28 1.434(2) . ?
N2 C3 1.479(2) . ?
N1 C1 1.332(2) . ?
N1 C2 1.483(2) . ?
N1 C19 1.435(2) . ?
C4 C5 1.425(2) . ?
C4 C9 1.431(2) . ?
C33 C28 1.392(3) . ?
C33 C32 1.393(2) . ?
C33 C34 1.505(3) . ?
C20 C21 1.390(3) . ?
C20 C19 1.396(3) . ?
C20 C26 1.502(3) . ?
C28 C29 1.394(3) . ?
C5 C6 1.397(2) . ?
C5 C10 1.538(2) . ?
C32 H32 0.9500 . ?
C32 C31 1.389(3) . ?
C8 H8 0.9500 . ?
C8 C9 1.396(2) . ?
C8 C7 1.389(3) . ?
C34 H34A 0.9800 . ?
C34 H34B 0.9800 . ?
C34 H34C 0.9800 . ?
C9 C15 1.537(2) . ?
C2 H2A 0.9900 . ?
C2 H2B 0.9900 . ?
C2 C3 1.529(3) . ?
C21 H21 0.9500 . ?
C21 C22 1.388(3) . ?
C11 H11A 0.9800 . ?
C11 H11B 0.9800 . ?
C11 H11C 0.9800 . ?
C11 C10 1.539(3) . ?
C7 C6 1.394(3) . ?
C7 C14 1.511(2) . ?
C6 H6 0.9500 . ?
C19 C24 1.393(3) . ?
C10 C12 1.540(3) . ?
C10 C13 1.537(3) . ?
C24 C23 1.390(3) . ?
C24 C25 1.509(3) . ?
C26 H26A 0.9800 . ?
C26 H26B 0.9800 . ?
C26 H26C 0.9800 . ?
C29 C30 1.393(3) . ?
C29 C35 1.505(3) . ?
C31 C30 1.387(3) . ?
C31 C36 1.513(3) . ?
C12 H12A 0.9800 . ?
C12 H12B 0.9800 . ?
C12 H12C 0.9800 . ?
C3 H3A 0.9900 . ?
C3 H3B 0.9900 . ?
C22 C23 1.388(3) . ?
C22 C27 1.507(3) . ?
C23 H23 0.9500 . ?
C30 H30 0.9500 . ?
C15 C16 1.537(3) . ?
C15 C17 1.534(3) . ?
C15 C18 1.535(3) . ?
C14 H14A 0.9800 . ?
C14 H14B 0.9800 . ?
C14 H14C 0.9800 . ?
C13 H13A 0.9800 . ?
C13 H13B 0.9800 . ?
C13 H13C 0.9800 . ?
C25 H25A 0.9800 . ?
C25 H25B 0.9800 . ?
C25 H25C 0.9800 . ?
C16 H16A 0.9800 . ?
C16 H16B 0.9800 . ?
C16 H16C 0.9800 . ?
C35 H35A 0.9800 . ?
C35 H35B 0.9800 . ?
C35 H35C 0.9800 . ?
C17 H17A 0.9800 . ?
C17 H17B 0.9800 . ?
C17 H17C 0.9800 . ?
C36 H36A 0.9800 . ?
C36 H36B 0.9800 . ?
C36 H36C 0.9800 . ?
C18 H18A 0.9800 . ?
C18 H18B 0.9800 . ?
C18 H18C 0.9800 . ?
C27 H27A 0.9800 . ?
C27 H27B 0.9800 . ?
C27 H27C 0.9800 . ?

loop_
_geom_torsion_atom_site_label_1
_geom_torsion_atom_site_label_2
_geom_torsion_atom_site_label_3
_geom_torsion_atom_site_label_4
_geom_torsion
_geom_torsion_site_symmetry_1
_geom_torsion_site_symmetry_2
_geom_torsion_site_symmetry_3
_geom_torsion_site_symmetry_4
_geom_torsion_publ_flag
Ag1 O1 C4 C5 -97.88(18) . . . . ?
Ag1 O1 C4 C9 86.08(19) . . . . ?
O1 C4 C5 C6 -179.33(15) . . . . ?
O1 C4 C5 C10 0.7(2) . . . . ?
O1 C4 C9 C8 -179.51(15) . . . . ?
O1 C4 C9 C15 0.9(2) . . . . ?
N2 C28 C29 C30 -178.71(16) . . . . ?
N2 C28 C29 C35 1.6(3) . . . . ?
N1 C2 C3 N2 7.6(2) . . . . ?
N1 C19 C24 C23 175.27(16) . . . . ?
N1 C19 C24 C25 -5.8(3) . . . . ?
C1 N2 C28 C33 103.0(2) . . . . ?
C1 N2 C28 C29 -77.6(2) . . . . ?
C1 N2 C3 C2 -7.0(2) . . . . ?
C1 N1 C2 C3 -6.9(2) . . . . ?
C1 N1 C19 C20 -87.3(2) . . . . ?
C1 N1 C19 C24 94.6(2) . . . . ?
C4 C5 C6 C7 -0.6(3) . . . . ?
C4 C5 C10 C11 66.4(2) . . . . ?
C4 C5 C10 C12 -55.6(2) . . . . ?
C4 C5 C10 C13 -174.51(16) . . . . ?
C4 C9 C15 C16 170.61(17) . . . . ?
C4 C9 C15 C17 -71.1(2) . . . . ?
C4 C9 C15 C18 51.9(2) . . . . ?
C33 C28 C29 C30 0.7(3) . . . . ?
C33 C28 C29 C35 -178.99(18) . . . . ?
C33 C32 C31 C30 0.4(3) . . . . ?
C33 C32 C31 C36 -179.07(18) . . . . ?
C20 C21 C22 C23 -2.0(3) . . . . ?
C20 C21 C22 C27 179.3(2) . . . . ?
C20 C19 C24 C23 -2.7(3) . . . . ?
C20 C19 C24 C25 176.19(17) . . . . ?
C28 N2 C1 Ag1 -7.0(3) . . . . ?
C28 N2 C1 N1 175.20(17) . . . . ?
C28 N2 C3 C2 -179.59(17) . . . . ?
C28 C33 C32 C31 0.4(3) . . . . ?
C28 C29 C30 C31 0.3(3) . . . . ?
C5 C4 C9 C8 4.4(2) . . . . ?
C5 C4 C9 C15 -175.24(16) . . . . ?
C32 C33 C28 N2 178.38(15) . . . . ?
C32 C33 C28 C29 -1.0(3) . . . . ?
C32 C31 C30 C29 -0.8(3) . . . . ?
C8 C9 C15 C16 -9.0(2) . . . . ?
C8 C9 C15 C17 109.30(19) . . . . ?
C8 C9 C15 C18 -127.74(19) . . . . ?
C8 C7 C6 C5 3.1(3) . . . . ?
C34 C33 C28 N2 -2.1(2) . . . . ?
C34 C33 C28 C29 178.53(17) . . . . ?
C34 C33 C32 C31 -179.09(17) . . . . ?
C9 C4 C5 C6 -3.2(2) . . . . ?
C9 C4 C5 C10 176.79(15) . . . . ?
C9 C8 C7 C6 -1.8(3) . . . . ?
C9 C8 C7 C14 179.12(17) . . . . ?
C2 N1 C1 Ag1 -174.96(13) . . . . ?
C2 N1 C1 N2 2.8(2) . . . . ?
C2 N1 C19 C20 88.2(2) . . . . ?
C2 N1 C19 C24 -89.9(2) . . . . ?
C21 C20 C19 N1 -176.02(16) . . . . ?
C21 C20 C19 C24 2.0(3) . . . . ?
C21 C22 C23 C24 1.2(3) . . . . ?
C7 C8 C9 C4 -1.9(3) . . . . ?
C7 C8 C9 C15 177.74(16) . . . . ?
C6 C5 C10 C11 -113.59(19) . . . . ?
C6 C5 C10 C12 124.43(18) . . . . ?
C6 C5 C10 C13 5.5(2) . . . . ?
C19 N1 C1 Ag1 0.9(3) . . . . ?
C19 N1 C1 N2 178.63(17) . . . . ?
C19 N1 C2 C3 177.10(17) . . . . ?
C19 C20 C21 C22 0.4(3) . . . . ?
C19 C24 C23 C22 1.1(3) . . . . ?
C10 C5 C6 C7 179.40(16) . . . . ?
C26 C20 C21 C22 177.60(19) . . . . ?
C26 C20 C19 N1 6.8(3) . . . . ?
C26 C20 C19 C24 -175.20(17) . . . . ?
C3 N2 C1 Ag1 -179.32(14) . . . . ?
C3 N2 C1 N1 2.9(2) . . . . ?
C3 N2 C28 C33 -85.3(2) . . . . ?
C3 N2 C28 C29 94.0(2) . . . . ?
C14 C7 C6 C5 -177.83(17) . . . . ?
C25 C24 C23 C22 -177.8(2) . . . . ?
C35 C29 C30 C31 179.90(19) . . . . ?
C36 C31 C30 C29 178.71(19) . . . . ?
C27 C22 C23 C24 179.9(2) . . . . ?
